data_7060355
loop_
_publ_author_name
'Ma, Qin'
'Tong, Tinghao'
'Su, Zhi'

_publ_section_title
;
 Synthesis, crystal structure and theoretical calculations of two
 rare-earth borates with DUV cut-off edges
;
_journal_issue 10
_journal_name_full 'New Journal of Chemistry'
_journal_page_first 4823
_journal_page_last 4827
_journal_paper_doi 10.1039/D0NJ05763K
_journal_volume 45
_journal_year 2021
_chemical_formula_sum 'B5 Gd O10 Zn'
_chemical_formula_weight 436.67
_space_group_crystal_system monoclinic
_space_group_IT_number 14
_space_group_name_Hall '-P 2yn'
_space_group_name_H-M_alt 'P 1 21/n 1'
_audit_creation_method SHELXL-2016/6
_audit_update_record
;
2020-12-15 deposited with the CCDC.	2021-01-22 downloaded from the CCDC.
;
_cell_angle_alpha 90
_cell_angle_beta 93.3980(10)
_cell_angle_gamma 90
_cell_formula_units_Z 4
_cell_length_a 8.5905(2)
_cell_length_b 7.5936(2)
_cell_length_c 9.3872(2)
_cell_measurement_reflns_used 9951
_cell_measurement_temperature 300(2)
_cell_measurement_theta_max 27.55
_cell_measurement_theta_min 3.12
_cell_volume 611.28(3)
_computing_cell_refinement 'Bruker SAINT'
_computing_data_collection 'Bruker APEX2'
_computing_data_reduction 'Bruker SAINT'
_computing_molecular_graphics 'Bruker SHELXTL'
_computing_publication_material 'Bruker SHELXTL'
_computing_structure_refinement 'SHELXL-2016/6 (Sheldrick, 2016)'
_computing_structure_solution 'SHELXT 2014/5 (Sheldrick, 2014)'
_diffrn_ambient_temperature 300(2)
_diffrn_measured_fraction_theta_full 0.999
_diffrn_measured_fraction_theta_max 0.996
_diffrn_measurement_device_type 'Bruker APEX-II CCD'
_diffrn_measurement_method '\f and \w scans'
_diffrn_radiation_type MoK\a
_diffrn_radiation_wavelength 0.71073
_diffrn_reflns_av_R_equivalents 0.0342
_diffrn_reflns_av_unetI/netI 0.0187
_diffrn_reflns_Laue_measured_fraction_full 0.999
_diffrn_reflns_Laue_measured_fraction_max 0.996
_diffrn_reflns_limit_h_max 11
_diffrn_reflns_limit_h_min -11
_diffrn_reflns_limit_k_max 9
_diffrn_reflns_limit_k_min -9
_diffrn_reflns_limit_l_max 12
_diffrn_reflns_limit_l_min -12
_diffrn_reflns_number 11188
_diffrn_reflns_point_group_measured_fraction_full 0.999
_diffrn_reflns_point_group_measured_fraction_max 0.996
_diffrn_reflns_theta_full 25.242
_diffrn_reflns_theta_max 27.546
_diffrn_reflns_theta_min 3.124
_exptl_absorpt_coefficient_mu 14.735
_exptl_absorpt_correction_type numerical
_exptl_absorpt_process_details face-index
_exptl_crystal_colour colorless
_exptl_crystal_density_diffrn 4.745
_exptl_crystal_description block
_exptl_crystal_F_000 796
_exptl_crystal_size_max 0.09
_exptl_crystal_size_mid 0.06
_exptl_crystal_size_min 0.05
_exptl_transmission_factor_max 0.3826
_exptl_transmission_factor_min 0.1828
_refine_diff_density_max 0.623
_refine_diff_density_min -0.527
_refine_diff_density_rms 0.158
_refine_ls_extinction_coef 0.0166(4)
_refine_ls_extinction_expression Fc^*^=kFc[1+0.001xFc^2^\l^3^/sin(2\q)]^-1/4^
_refine_ls_extinction_method 'SHELXL-2016/6 (Sheldrick 2016)'
_refine_ls_goodness_of_fit_ref 1.136
_refine_ls_hydrogen_treatment undef
_refine_ls_matrix_type full
_refine_ls_number_parameters 155
_refine_ls_number_reflns 1399
_refine_ls_number_restraints 0
_refine_ls_restrained_S_all 1.136
_refine_ls_R_factor_all 0.0124
_refine_ls_R_factor_gt 0.0121
_refine_ls_shift/su_max 0.001
_refine_ls_shift/su_mean 0.000
_refine_ls_structure_factor_coef Fsqd
_refine_ls_weighting_details 'w=1/[\s^2^(Fo^2^)+(0.0095P)^2^+0.8058P] where P=(Fo^2^+2Fc^2^)/3'
_refine_ls_weighting_scheme calc
_refine_ls_wR_factor_gt 0.0300
_refine_ls_wR_factor_ref 0.0301
_reflns_Friedel_coverage 0.000
_reflns_number_gt 1372
_reflns_number_total 1399
_reflns_threshold_expression 'I > 2\s(I)'
_cod_data_source_file d0nj05763k2.cif
_cod_data_source_block 1
_cod_depositor_comments 'Adding full bibliography for 7060355--7060356.cif.'
_cod_original_sg_symbol_H-M 'P 21/n'
_cod_database_code 7060355
_shelx_shelxl_version_number 2016/6
_shelx_space_group_comment
; 
The symmetry employed for this shelxl refinement is uniquely defined 
by the following loop, which should always be used as a source of 
symmetry information in preference to the above space-group names. 
They are only intended as comments. 
;

loop_
_space_group_symop_operation_xyz
'x, y, z'
'-x+1/2, y+1/2, -z+1/2'
'-x, -y, -z'
'x-1/2, -y-1/2, z-1/2'

loop_
_atom_site_label
_atom_site_type_symbol
_atom_site_fract_x
_atom_site_fract_y
_atom_site_fract_z
_atom_site_U_iso_or_equiv
_atom_site_adp_type
_atom_site_occupancy
_atom_site_site_symmetry_order
_atom_site_calc_flag
_atom_site_refinement_flags_posn
_atom_site_refinement_flags_adp
_atom_site_refinement_flags_occupancy
_atom_site_disorder_assembly
_atom_site_disorder_group
Gd1 Gd 0.18383(2) 0.68256(2) 0.23755(2) 0.00658(6) Uani 1 1 d . . . . .
Zn1 Zn 0.10749(3) 0.58978(4) 0.62523(3) 0.00805(8) Uani 1 1 d . . . . .
B1 B 0.5178(3) 0.1744(3) 0.6061(3) 0.0068(5) Uani 1 1 d . . . . .
B2 B 0.3432(3) 0.4000(4) 0.4958(3) 0.0075(5) Uani 1 1 d . . . . .
B3 B 0.4168(3) 0.4237(4) 0.7591(3) 0.0070(5) Uani 1 1 d . . . . .
B4 B 0.2211(3) 0.4678(4) 0.9449(3) 0.0067(5) Uani 1 1 d . . . . .
B5 B 0.4330(3) 0.6873(3) 0.9130(3) 0.0068(5) Uani 1 1 d . . . . .
O1 O 0.2608(2) 0.4495(2) 0.37736(19) 0.0083(3) Uani 1 1 d . . . . .
O2 O 0.4569(2) 0.2717(2) 0.48127(18) 0.0068(3) Uani 1 1 d . . . . .
O3 O 0.41580(19) 0.0276(2) 0.64854(18) 0.0071(3) Uani 1 1 d . . . . .
O4 O 0.6750(2) 0.1068(2) 0.58223(18) 0.0067(3) Uani 1 1 d . . . . .
O5 O 0.5355(2) 0.2913(2) 0.73114(19) 0.0069(3) Uani 1 1 d . . . . .
O6 O 0.3172(2) 0.4662(2) 0.62748(19) 0.0078(3) Uani 1 1 d . . . . .
O7 O 0.4897(2) 0.5892(2) 0.80525(18) 0.0074(3) Uani 1 1 d . . . . .
O8 O 0.3171(2) 0.3502(2) 0.86523(19) 0.0072(3) Uani 1 1 d . . . . .
O9 O 0.3157(2) 0.6266(2) 0.99054(19) 0.0076(3) Uani 1 1 d . . . . .
O10 O 0.5041(2) 0.8487(2) 0.92923(19) 0.0074(3) Uani 1 1 d . . . . .

loop_
_atom_site_aniso_label
_atom_site_aniso_U_11
_atom_site_aniso_U_22
_atom_site_aniso_U_33
_atom_site_aniso_U_23
_atom_site_aniso_U_13
_atom_site_aniso_U_12
Gd1 0.00705(8) 0.00628(9) 0.00640(8) 0.00097(4) 0.00029(5) 0.00024(4)
Zn1 0.00891(15) 0.00662(14) 0.00856(15) 0.00017(10) -0.00015(11) 0.00032(10)
B1 0.0064(13) 0.0070(12) 0.0070(12) -0.0004(9) 0.0003(10) 0.0005(9)
B2 0.0077(12) 0.0062(12) 0.0087(12) 0.0003(10) 0.0018(10) -0.0006(10)
B3 0.0079(12) 0.0065(12) 0.0065(12) -0.0002(10) 0.0006(10) 0.0003(9)
B4 0.0061(12) 0.0071(12) 0.0071(12) 0.0004(10) 0.0007(10) -0.0002(9)
B5 0.0067(13) 0.0066(13) 0.0070(12) 0.0014(9) -0.0012(10) 0.0010(9)
O1 0.0089(8) 0.0077(8) 0.0085(8) 0.0009(6) 0.0007(7) 0.0018(6)
O2 0.0081(8) 0.0061(8) 0.0061(8) 0.0004(7) 0.0004(7) 0.0012(6)
O3 0.0075(8) 0.0078(8) 0.0061(8) 0.0014(6) 0.0005(6) -0.0017(6)
O4 0.0064(8) 0.0081(8) 0.0057(8) -0.0008(6) 0.0008(6) 0.0009(6)
O5 0.0065(8) 0.0075(8) 0.0067(8) -0.0017(6) -0.0005(7) 0.0007(6)
O6 0.0081(8) 0.0086(8) 0.0068(8) -0.0008(6) 0.0002(7) 0.0014(6)
O7 0.0079(8) 0.0065(8) 0.0078(8) -0.0019(7) 0.0016(7) -0.0016(6)
O8 0.0090(8) 0.0039(7) 0.0089(8) 0.0001(6) 0.0032(7) 0.0000(6)
O9 0.0074(8) 0.0070(8) 0.0085(8) -0.0016(7) 0.0009(7) -0.0011(6)
O10 0.0066(8) 0.0069(8) 0.0087(8) -0.0006(7) -0.0002(7) -0.0011(6)

loop_
_atom_type_symbol
_atom_type_description
_atom_type_scat_dispersion_real
_atom_type_scat_dispersion_imag
_atom_type_scat_source
B B 0.0013 0.0007 'International Tables Vol C Tables 4.2.6.8 and 6.1.1.4'
Gd Gd -0.1653 3.9035 'International Tables Vol C Tables 4.2.6.8 and 6.1.1.4'
O O 0.0106 0.0060 'International Tables Vol C Tables 4.2.6.8 and 6.1.1.4'
Zn Zn 0.2839 1.4301 'International Tables Vol C Tables 4.2.6.8 and 6.1.1.4'

loop_
_geom_angle_atom_site_label_1
_geom_angle_atom_site_label_2
_geom_angle_atom_site_label_3
_geom_angle
_geom_angle_site_symmetry_1
_geom_angle_site_symmetry_3
_geom_angle_publ_flag
O1 Gd1 O1 150.685(19) . 2 ?
O1 Gd1 O2 145.14(6) . 2 ?
O1 Gd1 O2 58.32(6) 2 2 ?
O1 Gd1 O5 74.96(6) . 3_666 ?
O1 Gd1 O5 76.03(6) 2 3_666 ?
O2 Gd1 O5 121.64(6) 2 3_666 ?
O1 Gd1 O10 71.09(6) . 4_575 ?
O1 Gd1 O10 124.89(6) 2 4_575 ?
O2 Gd1 O10 110.23(6) 2 4_575 ?
O5 Gd1 O10 125.83(6) 3_666 4_575 ?
O1 Gd1 O7 124.37(6) . 4_575 ?
O1 Gd1 O7 71.19(6) 2 4_575 ?
O2 Gd1 O7 73.50(6) 2 4_575 ?
O5 Gd1 O7 125.74(6) 3_666 4_575 ?
O10 Gd1 O7 54.88(6) 4_575 4_575 ?
O1 Gd1 O4 89.69(6) . 3_666 ?
O1 Gd1 O4 70.56(6) 2 3_666 ?
O2 Gd1 O4 125.16(5) 2 3_666 ?
O5 Gd1 O4 56.15(6) 3_666 3_666 ?
O10 Gd1 O4 82.57(6) 4_575 3_666 ?
O7 Gd1 O4 72.51(5) 4_575 3_666 ?
O1 Gd1 O4 70.66(6) . 4_565 ?
O1 Gd1 O4 117.62(6) 2 4_565 ?
O2 Gd1 O4 76.52(6) 2 4_565 ?
O5 Gd1 O4 97.54(5) 3_666 4_565 ?
O10 Gd1 O4 109.06(6) 4_575 4_565 ?
O7 Gd1 O4 135.82(5) 4_575 4_565 ?
O4 Gd1 O4 151.30(3) 3_666 4_565 ?
O1 Gd1 O9 104.63(6) . 1_554 ?
O1 Gd1 O9 68.45(6) 2 1_554 ?
O2 Gd1 O9 61.57(6) 2 1_554 ?
O5 Gd1 O9 69.40(6) 3_666 1_554 ?
O10 Gd1 O9 159.84(6) 4_575 1_554 ?
O7 Gd1 O9 130.58(5) 4_575 1_554 ?
O4 Gd1 O9 117.43(5) 3_666 1_554 ?
O4 Gd1 O9 52.23(5) 4_565 1_554 ?
O1 Gd1 B2 159.40(7) . 2 ?
O1 Gd1 B2 29.14(7) 2 2 ?
O2 Gd1 B2 30.49(7) 2 2 ?
O5 Gd1 B2 94.82(7) 3_666 2 ?
O10 Gd1 B2 128.15(7) 4_575 2 ?
O7 Gd1 B2 76.16(7) 4_575 2 ?
O4 Gd1 B2 99.49(7) 3_666 2 ?
O4 Gd1 B2 93.55(7) 4_565 2 ?
O9 Gd1 B2 54.77(7) 1_554 2 ?
O1 Gd1 O3 86.37(6) . 4_565 ?
O1 Gd1 O3 121.49(5) 2 4_565 ?
O2 Gd1 O3 63.79(5) 2 4_565 ?
O5 Gd1 O3 148.56(5) 3_666 4_565 ?
O10 Gd1 O3 68.42(5) 4_575 4_565 ?
O7 Gd1 O3 85.67(5) 4_575 4_565 ?
O4 Gd1 O3 150.42(5) 3_666 4_565 ?
O4 Gd1 O3 51.85(5) 4_565 4_565 ?
O9 Gd1 O3 91.87(5) 1_554 4_565 ?
B2 Gd1 O3 94.22(7) 2 4_565 ?
O1 Gd1 B5 97.76(7) . 4_575 ?
O1 Gd1 B5 98.09(7) 2 4_575 ?
O2 Gd1 B5 92.03(7) 2 4_575 ?
O5 Gd1 B5 131.18(7) 3_666 4_575 ?
O10 Gd1 B5 27.43(7) 4_575 4_575 ?
O7 Gd1 B5 27.46(6) 4_575 4_575 ?
O4 Gd1 B5 75.96(6) 3_666 4_575 ?
O4 Gd1 B5 126.04(6) 4_565 4_575 ?
O9 Gd1 B5 153.58(7) 1_554 4_575 ?
B2 Gd1 B5 102.33(8) 2 4_575 ?
O3 Gd1 B5 75.56(6) 4_565 4_575 ?
O6 Zn1 O10 116.87(7) . 4_575 ?
O6 Zn1 O8 99.50(7) . 2_556 ?
O10 Zn1 O8 86.52(7) 4_575 2_556 ?
O6 Zn1 O10 89.52(7) . 2_546 ?
O10 Zn1 O10 79.28(8) 4_575 2_546 ?
O8 Zn1 O10 165.53(7) 2_556 2_546 ?
O6 Zn1 O3 91.27(7) . 2_556 ?
O10 Zn1 O3 149.06(7) 4_575 2_556 ?
O8 Zn1 O3 102.04(7) 2_556 2_556 ?
O10 Zn1 O3 88.95(7) 2_546 2_556 ?
O6 Zn1 O5 139.93(7) . 2_556 ?
O10 Zn1 O5 98.55(7) 4_575 2_556 ?
O8 Zn1 O5 62.76(7) 2_556 2_556 ?
O10 Zn1 O5 116.37(7) 2_546 2_556 ?
O3 Zn1 O5 61.27(6) 2_556 2_556 ?
O6 Zn1 Gd1 111.81(5) . 3_566 ?
O10 Zn1 Gd1 100.44(5) 4_575 3_566 ?
O8 Zn1 Gd1 139.71(5) 2_556 3_566 ?
O10 Zn1 Gd1 42.59(5) 2_546 3_566 ?
O3 Zn1 Gd1 54.32(5) 2_556 3_566 ?
O5 Zn1 Gd1 76.95(4) 2_556 3_566 ?
O2 B1 O5 110.55(19) . . ?
O2 B1 O4 110.1(2) . . ?
O5 B1 O4 106.2(2) . . ?
O2 B1 O3 114.0(2) . . ?
O5 B1 O3 105.8(2) . . ?
O4 B1 O3 109.83(19) . . ?
O2 B1 Gd1 117.05(15) . 3_666 ?
O5 B1 Gd1 50.43(11) . 3_666 ?
O4 B1 Gd1 56.66(11) . 3_666 ?
O3 B1 Gd1 128.64(16) . 3_666 ?
O1 B2 O6 122.9(2) . . ?
O1 B2 O2 117.1(2) . . ?
O6 B2 O2 120.0(2) . . ?
O1 B2 Gd1 59.27(13) . 2_545 ?
O6 B2 Gd1 159.18(18) . 2_545 ?
O2 B2 Gd1 61.75(12) . 2_545 ?
O7 B3 O8 112.6(2) . . ?
O7 B3 O5 110.7(2) . . ?
O8 B3 O5 107.5(2) . . ?
O7 B3 O6 105.93(19) . . ?
O8 B3 O6 108.4(2) . . ?
O5 B3 O6 111.7(2) . . ?
O8 B4 O4 113.7(2) . 4_566 ?
O8 B4 O3 109.6(2) . 2_556 ?
O4 B4 O3 112.6(2) 4_566 2_556 ?
O8 B4 O9 109.1(2) . . ?
O4 B4 O9 103.11(19) 4_566 . ?
O3 B4 O9 108.49(19) 2_556 . ?
O9 B5 O7 121.3(2) . . ?
O9 B5 O10 125.6(2) . . ?
O7 B5 O10 113.1(2) . . ?
O9 B5 Gd1 178.60(19) . 4_676 ?
O7 B5 Gd1 57.82(13) . 4_676 ?
O10 B5 Gd1 55.26(13) . 4_676 ?
B2 O1 Gd1 145.03(16) . . ?
B2 O1 Gd1 91.59(15) . 2_545 ?
Gd1 O1 Gd1 117.63(8) . 2_545 ?
B2 O2 B1 119.8(2) . . ?
B2 O2 Gd1 87.76(14) . 2_545 ?
B1 O2 Gd1 132.81(15) . 2_545 ?
B1 O3 B4 121.71(19) . 2_546 ?
B1 O3 Zn1 100.77(14) . 2_546 ?
B4 O3 Zn1 121.26(14) 2_546 2_546 ?
B1 O3 Gd1 91.12(13) . 4_666 ?
B4 O3 Gd1 126.07(14) 2_546 4_666 ?
Zn1 O3 Gd1 87.46(5) 2_546 4_666 ?
B1 O4 B4 124.01(19) . 4_665 ?
B1 O4 Gd1 94.81(13) . 3_666 ?
B4 O4 Gd1 131.90(14) 4_665 3_666 ?
B1 O4 Gd1 101.71(13) . 4_666 ?
B4 O4 Gd1 99.30(13) 4_665 4_666 ?
Gd1 O4 Gd1 99.05(6) 3_666 4_666 ?
B3 O5 B1 121.06(19) . . ?
B3 O5 Gd1 128.34(15) . 3_666 ?
B1 O5 Gd1 101.59(14) . 3_666 ?
B3 O5 Zn1 87.31(14) . 2_546 ?
B1 O5 Zn1 91.80(14) . 2_546 ?
Gd1 O5 Zn1 121.25(7) 3_666 2_546 ?
B2 O6 B3 123.6(2) . . ?
B2 O6 Zn1 110.68(15) . . ?
B3 O6 Zn1 124.89(15) . . ?
B5 O7 B3 121.5(2) . . ?
B5 O7 Gd1 94.73(14) . 4_676 ?
B3 O7 Gd1 143.03(15) . 4_676 ?
B4 O8 B3 119.29(19) . . ?
B4 O8 Zn1 138.30(16) . 2_546 ?
B3 O8 Zn1 101.48(14) . 2_546 ?
B5 O9 B4 121.7(2) . . ?
B5 O9 Gd1 140.94(16) . 1_556 ?
B4 O9 Gd1 97.20(13) . 1_556 ?
B5 O10 Zn1 117.99(16) . 4_676 ?
B5 O10 Zn1 123.59(16) . 2_556 ?
Zn1 O10 Zn1 100.72(7) 4_676 2_556 ?
B5 O10 Gd1 97.31(15) . 4_676 ?
Zn1 O10 Gd1 115.00(8) 4_676 4_676 ?
Zn1 O10 Gd1 101.69(7) 2_556 4_676 ?

loop_
_geom_bond_atom_site_label_1
_geom_bond_atom_site_label_2
_geom_bond_distance
_geom_bond_site_symmetry_2
_geom_bond_publ_flag
Gd1 O1 2.2778(17) . ?
Gd1 O1 2.3580(17) 2 ?
Gd1 O2 2.4175(17) 2 ?
Gd1 O5 2.4201(18) 3_666 ?
Gd1 O10 2.4512(18) 4_575 ?
Gd1 O7 2.5124(17) 4_575 ?
Gd1 O4 2.5782(17) 3_666 ?
Gd1 O4 2.6358(17) 4_565 ?
Gd1 O9 2.6742(18) 1_554 ?
Gd1 B2 2.742(3) 2 ?
Gd1 O3 2.8841(17) 4_565 ?
Gd1 B5 2.958(3) 4_575 ?
Zn1 O6 2.0304(17) . ?
Zn1 O10 2.0491(18) 4_575 ?
Zn1 O8 2.0813(18) 2_556 ?
Zn1 O10 2.1147(18) 2_546 ?
Zn1 O3 2.1962(17) 2_556 ?
Zn1 O5 2.4216(18) 2_556 ?
B1 O2 1.456(3) . ?
B1 O5 1.472(3) . ?
B1 O4 1.474(3) . ?
B1 O3 1.487(3) . ?
B2 O1 1.336(3) . ?
B2 O6 1.365(3) . ?
B2 O2 1.392(3) . ?
B3 O7 1.459(3) . ?
B3 O8 1.463(3) . ?
B3 O5 1.467(3) . ?
B3 O6 1.495(3) . ?
B4 O8 1.453(3) . ?
B4 O4 1.483(3) 4_566 ?
B4 O3 1.496(3) 2_556 ?
B4 O9 1.501(3) . ?
B5 O9 1.359(3) . ?
B5 O7 1.369(3) . ?
B5 O10 1.374(3) . ?
